data_7048896
loop_
_publ_author_name
'McKay, Alasdair I.'
'Cole, Marcus L.'

_publ_section_title
;
 Structural diversity in a homologous series of donor free alkali metal
 complexes bearing a sterically demanding triazenide.
;
_journal_issue 9
_journal_name_full 'Dalton transactions (Cambridge, England : 2003)'
_journal_page_first 2948
_journal_page_last 2952
_journal_paper_doi 10.1039/c8dt04983a
_journal_volume 48
_journal_year 2019
_chemical_formula_moiety 'C52 H60 K N3 O2, C4 H10 O2'
_chemical_formula_sum 'C56 H70 K N3 O4'
_chemical_formula_weight 888.25
_chemical_name_common '[K(N3Dmp2)(O2C4H10)].O2C4H10'
_chemical_properties_physical Air-sensitive,Moisture-sensitive,Oxygen-sensitive
_space_group_crystal_system monoclinic
_space_group_IT_number 14
_space_group_name_Hall '-P 2ybc'
_space_group_name_H-M_alt 'P 1 21/c 1'
_symmetry_space_group_name_Hall '-P 2ybc'
_symmetry_space_group_name_H-M 'P 1 21/c 1'
_atom_sites_solution_hydrogens geom
_atom_sites_solution_primary dual
_audit_creation_date 2018-01-12
_audit_creation_method
;
Olex2 1.2
(compiled 2017.08.10 svn.r3458 for OlexSys, GUI svn.r5381)
;
_audit_update_record
;
2018-04-19 deposited with the CCDC.
2019-01-28 downloaded from the CCDC.
;
_cell_angle_alpha 90
_cell_angle_beta 108.738(9)
_cell_angle_gamma 90
_cell_formula_units_Z 4
_cell_length_a 16.857(3)
_cell_length_b 13.948(2)
_cell_length_c 23.240(4)
_cell_measurement_reflns_used 5221
_cell_measurement_temperature 150(2)
_cell_measurement_theta_max 23.56
_cell_measurement_theta_min 2.32
_cell_volume 5174.6(15)
_computing_molecular_graphics 'Olex2 (Dolomanov et al., 2009)'
_computing_publication_material 'Olex2 (Dolomanov et al., 2009)'
_computing_structure_refinement 'ShelXL (Sheldrick, 2015)'
_computing_structure_solution 'ShelXT (Sheldrick, 2015)'
_diffrn_ambient_temperature 150.0
_diffrn_measured_fraction_theta_full 0.996
_diffrn_measured_fraction_theta_max 0.992
_diffrn_measurement_device_type 'Bruker APEX-II CCD'
_diffrn_measurement_method '\f and \w scans'
_diffrn_radiation_type MoK\a
_diffrn_radiation_wavelength 0.71073
_diffrn_reflns_av_R_equivalents 0.0624
_diffrn_reflns_av_unetI/netI 0.0875
_diffrn_reflns_Laue_measured_fraction_full 0.996
_diffrn_reflns_Laue_measured_fraction_max 0.992
_diffrn_reflns_limit_h_max 21
_diffrn_reflns_limit_h_min -18
_diffrn_reflns_limit_k_max 17
_diffrn_reflns_limit_k_min -17
_diffrn_reflns_limit_l_max 29
_diffrn_reflns_limit_l_min -29
_diffrn_reflns_number 34744
_diffrn_reflns_point_group_measured_fraction_full 0.996
_diffrn_reflns_point_group_measured_fraction_max 0.992
_diffrn_reflns_theta_full 25.242
_diffrn_reflns_theta_max 27.210
_diffrn_reflns_theta_min 2.552
_diffrn_standards_number 0
_exptl_absorpt_coefficient_mu 0.149
_exptl_absorpt_correction_T_max 0.7455
_exptl_absorpt_correction_T_min 0.6278
_exptl_absorpt_correction_type multi-scan
_exptl_absorpt_process_details
'SADABS-2014/5 (Bruker,2014/5) was used for absorption correction. wR2(int) was 0.1110 before and 0.0529 after correction. The Ratio of minimum to maximum transmission is 0.8421. The \l/2 correction factor is 0.00150.'
_exptl_crystal_colour yellow
_exptl_crystal_colour_primary yellow
_exptl_crystal_density_diffrn 1.140
_exptl_crystal_description plate
_exptl_crystal_F_000 1912
_exptl_crystal_recrystallization_method 'Re-crystallisation from solvent: Dimethoxyethane'
_exptl_crystal_size_max 0.16
_exptl_crystal_size_mid 0.1
_exptl_crystal_size_min 0.02
_refine_diff_density_max 0.862
_refine_diff_density_min -0.681
_refine_diff_density_rms 0.060
_refine_ls_extinction_method none
_refine_ls_goodness_of_fit_ref 1.054
_refine_ls_hydrogen_treatment constr
_refine_ls_matrix_type full
_refine_ls_number_parameters 593
_refine_ls_number_reflns 11431
_refine_ls_number_restraints 0
_refine_ls_restrained_S_all 1.054
_refine_ls_R_factor_all 0.1270
_refine_ls_R_factor_gt 0.0623
_refine_ls_shift/su_max 0.000
_refine_ls_shift/su_mean 0.000
_refine_ls_structure_factor_coef Fsqd
_refine_ls_weighting_details 'w=1/[\s^2^(Fo^2^)+(0.0758P)^2^+1.0673P] where P=(Fo^2^+2Fc^2^)/3'
_refine_ls_weighting_scheme calc
_refine_ls_wR_factor_gt 0.1496
_refine_ls_wR_factor_ref 0.1831
_reflns_Friedel_coverage 0.000
_reflns_number_gt 6295
_reflns_number_total 11431
_reflns_threshold_expression 'I > 2\s(I)'
_cod_data_source_file c8dt04983a2.cif
_cod_data_source_block data8
_cod_depositor_comments 'Adding full bibliography for 7048890--7048897.cif.'
_cod_database_code 7048896
_shelx_shelxl_version_number 2014/7
_shelx_space_group_comment
;
The symmetry employed for this shelxl refinement is uniquely defined
by the following loop, which should always be used as a source of
symmetry information in preference to the above space-group names.
They are only intended as comments.
;
_olex2_refinement_description
;
1. Fixed Uiso
 At 1.2 times of:
  All C(H) groups, All C(H,H) groups
 At 1.5 times of:
  All C(H,H,H) groups
2.a Secondary CH2 refined with riding coordinates:
 C51(H51A,H51B), C50(H50A,H50B), C54(H54A,H54B), C55(H55A,H55B)
2.b Aromatic/amide H refined with riding coordinates:
 C27(H27), C3(H3), C5(H5), C29(H29), C4(H4), C20(H20), C28(H28), C18(H18),
 C33(H33), C44(H44), C11(H11), C9(H9), C35(H35), C42(H42)
2.c Idealised Me refined as rotating group:
 C24(H24A,H24B,H24C), C37(H37A,H37B,H37C), C22(H22A,H22B,H22C), C39(H39A,H39B,
 H39C), C48(H48A,H48B,H48C), C13(H13A,H13B,H13C), C23(H23A,H23B,H23C), C15(H15A,
 H15B,H15C), C46(H46A,H46B,H46C), C14(H14A,H14B,H14C), C52(H52A,H52B,H52C),
 C38(H38A,H38B,H38C), C49(H49A,H49B,H49C), C47(H47A,H47B,H47C), C53(H53A,H53B,
 H53C), C56(H56A,H56B,H56C)
;
_olex2_exptl_crystal_mounting_method 'MiTeGen microloop in type NVH immersion oil'
_olex2_submission_special_instructions 'No special instructions were received'

loop_
_space_group_symop_operation_xyz
'x, y, z'
'-x, y+1/2, -z+1/2'
'-x, -y, -z'
'x, -y-1/2, z-1/2'

loop_
_atom_site_label
_atom_site_type_symbol
_atom_site_fract_x
_atom_site_fract_y
_atom_site_fract_z
_atom_site_U_iso_or_equiv
_atom_site_adp_type
_atom_site_occupancy
_atom_site_site_symmetry_order
_atom_site_calc_flag
_atom_site_refinement_flags_posn
K1 K 0.18510(4) 0.45678(4) 0.65997(3) 0.0401(2) Uani 1 1 d .
N2 N 0.26961(12) 0.26726(13) 0.61961(9) 0.0202(5) Uani 1 1 d .
N1 N 0.23419(13) 0.33583(13) 0.58171(9) 0.0217(5) Uani 1 1 d .
N3 N 0.27772(12) 0.29492(14) 0.67513(9) 0.0225(5) Uani 1 1 d .
O2 O 0.11124(12) 0.63655(15) 0.65940(10) 0.0482(6) Uani 1 1 d .
O1 O 0.27555(12) 0.59474(15) 0.72669(10) 0.0471(6) Uani 1 1 d .
O3 O 0.20939(13) 0.90884(16) 0.77788(12) 0.0575(7) Uani 1 1 d .
O4 O 0.20084(17) 0.75518(17) 0.85996(12) 0.0660(7) Uani 1 1 d .
C1 C 0.21403(15) 0.31367(17) 0.52020(11) 0.0217(6) Uani 1 1 d .
C2 C 0.22114(15) 0.39175(17) 0.48343(11) 0.0226(6) Uani 1 1 d .
C26 C 0.29707(15) 0.23731(17) 0.77349(11) 0.0238(6) Uani 1 1 d .
C25 C 0.32260(15) 0.23335(16) 0.72153(11) 0.0210(5) Uani 1 1 d .
C6 C 0.18180(15) 0.22598(18) 0.49204(11) 0.0238(6) Uani 1 1 d .
C16 C 0.16097(16) 0.14113(17) 0.52364(11) 0.0244(6) Uani 1 1 d .
C30 C 0.39279(15) 0.17831(17) 0.72282(12) 0.0239(6) Uani 1 1 d .
C40 C 0.43235(15) 0.17860(18) 0.67429(11) 0.0241(6) Uani 1 1 d .
C7 C 0.25526(16) 0.48598(17) 0.51196(11) 0.0248(6) Uani 1 1 d .
C31 C 0.22538(16) 0.30055(18) 0.77323(11) 0.0254(6) Uani 1 1 d .
C21 C 0.09473(16) 0.14553(18) 0.54686(12) 0.0274(6) Uani 1 1 d .
C32 C 0.14295(17) 0.27236(19) 0.74219(12) 0.0293(6) Uani 1 1 d .
C27 C 0.33901(16) 0.18481(19) 0.82505(12) 0.0296(6) Uani 1 1 d .
H27 H 0.3214 0.1880 0.8600 0.035 Uiso 1 1 calc R
C45 C 0.43676(16) 0.09310(19) 0.64317(12) 0.0295(6) Uani 1 1 d .
C3 C 0.19903(16) 0.3811(2) 0.42133(12) 0.0291(6) Uani 1 1 d .
H3 H 0.2040 0.4342 0.3971 0.035 Uiso 1 1 calc R
C5 C 0.16130(16) 0.21881(19) 0.42924(12) 0.0290(6) Uani 1 1 d .
H5 H 0.1408 0.1595 0.4102 0.035 Uiso 1 1 calc R
C17 C 0.20057(17) 0.05289(19) 0.52235(12) 0.0300(6) Uani 1 1 d .
C8 C 0.20277(17) 0.55468(18) 0.52435(12) 0.0293(6) Uani 1 1 d .
C12 C 0.34044(17) 0.50526(19) 0.52468(12) 0.0312(7) Uani 1 1 d .
C36 C 0.23993(17) 0.38712(19) 0.80550(11) 0.0301(6) Uani 1 1 d .
C29 C 0.43232(16) 0.12602(18) 0.77556(12) 0.0294(6) Uani 1 1 d .
H29 H 0.4793 0.0874 0.7768 0.035 Uiso 1 1 calc R
C19 C 0.10721(18) -0.02567(19) 0.56825(13) 0.0334(7) Uani 1 1 d .
C4 C 0.16976(17) 0.2947(2) 0.39379(12) 0.0323(7) Uani 1 1 d .
H4 H 0.1557 0.2877 0.3510 0.039 Uiso 1 1 calc R
C20 C 0.06903(17) 0.06198(19) 0.56893(12) 0.0319(7) Uani 1 1 d .
H20 H 0.0239 0.0654 0.5849 0.038 Uiso 1 1 calc R
C41 C 0.47225(16) 0.26069(19) 0.66296(13) 0.0295(6) Uani 1 1 d .
C28 C 0.40605(17) 0.1282(2) 0.82552(12) 0.0326(7) Uani 1 1 d .
H28 H 0.4340 0.0909 0.8603 0.039 Uiso 1 1 calc R
C18 C 0.17242(18) -0.02819(19) 0.54496(13) 0.0346(7) Uani 1 1 d .
H18 H 0.1995 -0.0877 0.5442 0.042 Uiso 1 1 calc R
C33 C 0.07749(18) 0.3320(2) 0.74379(13) 0.0359(7) Uani 1 1 d .
H33 H 0.0216 0.3133 0.7222 0.043 Uiso 1 1 calc R
C44 C 0.48066(18) 0.0918(2) 0.60198(13) 0.0376(7) Uani 1 1 d .
H44 H 0.4835 0.0340 0.5812 0.045 Uiso 1 1 calc R
C11 C 0.37090(19) 0.5939(2) 0.54990(13) 0.0377(7) Uani 1 1 d .
H11 H 0.4286 0.6079 0.5579 0.045 Uiso 1 1 calc R
C24 C 0.04946(17) 0.23817(19) 0.54830(14) 0.0352(7) Uani 1 1 d .
H24A H 0.0823 0.2767 0.5831 0.053 Uiso 1 1 calc GR
H24B H -0.0056 0.2242 0.5522 0.053 Uiso 1 1 calc GR
H24C H 0.0422 0.2738 0.5106 0.053 Uiso 1 1 calc GR
C9 C 0.2365(2) 0.64106(19) 0.55055(13) 0.0369(7) Uani 1 1 d .
H9 H 0.2008 0.6871 0.5598 0.044 Uiso 1 1 calc R
C35 C 0.1729(2) 0.4439(2) 0.80582(13) 0.0380(7) Uani 1 1 d .
H35 H 0.1834 0.5029 0.8274 0.046 Uiso 1 1 calc R
C10 C 0.3205(2) 0.66187(19) 0.56360(13) 0.0367(7) Uani 1 1 d .
C42 C 0.51515(17) 0.2560(2) 0.62089(14) 0.0384(7) Uani 1 1 d .
H42 H 0.5417 0.3122 0.6129 0.046 Uiso 1 1 calc R
C37 C 0.12568(18) 0.1774(2) 0.71026(13) 0.0378(7) Uani 1 1 d .
H37A H 0.0659 0.1726 0.6871 0.057 Uiso 1 1 calc GR
H37B H 0.1413 0.1256 0.7403 0.057 Uiso 1 1 calc GR
H37C H 0.1586 0.1720 0.6825 0.057 Uiso 1 1 calc GR
C34 C 0.09072(19) 0.4173(2) 0.77552(14) 0.0398(7) Uani 1 1 d .
C22 C 0.27214(18) 0.0446(2) 0.49731(15) 0.0400(7) Uani 1 1 d .
H22A H 0.2504 0.0458 0.4528 0.060 Uiso 1 1 calc GR
H22B H 0.3019 -0.0158 0.5109 0.060 Uiso 1 1 calc GR
H22C H 0.3107 0.0985 0.5119 0.060 Uiso 1 1 calc GR
C43 C 0.52046(18) 0.1729(2) 0.59050(14) 0.0420(8) Uani 1 1 d .
C39 C 0.32742(18) 0.4195(2) 0.84047(14) 0.0425(8) Uani 1 1 d .
H39A H 0.3639 0.4102 0.8156 0.064 Uiso 1 1 calc GR
H39B H 0.3487 0.3819 0.8779 0.064 Uiso 1 1 calc GR
H39C H 0.3266 0.4876 0.8507 0.064 Uiso 1 1 calc GR
C48 C 0.3928(2) 0.00349(19) 0.65252(15) 0.0421(8) Uani 1 1 d .
H48A H 0.4188 -0.0197 0.6941 0.063 Uiso 1 1 calc GR
H48B H 0.3975 -0.0458 0.6237 0.063 Uiso 1 1 calc GR
H48C H 0.3336 0.0176 0.6458 0.063 Uiso 1 1 calc GR
C51 C 0.15208(19) 0.6818(2) 0.71551(15) 0.0424(8) Uani 1 1 d .
H51A H 0.1416 0.6452 0.7489 0.051 Uiso 1 1 calc R
H51B H 0.1295 0.7473 0.7154 0.051 Uiso 1 1 calc R
C13 C 0.11060(18) 0.5363(2) 0.50906(15) 0.0430(8) Uani 1 1 d .
H13A H 0.1017 0.4709 0.5212 0.064 Uiso 1 1 calc GR
H13B H 0.0833 0.5437 0.4652 0.064 Uiso 1 1 calc GR
H13C H 0.0866 0.5822 0.5308 0.064 Uiso 1 1 calc GR
C23 C 0.0768(2) -0.1145(2) 0.59118(15) 0.0476(9) Uani 1 1 d .
H23A H 0.0937 -0.1124 0.6356 0.071 Uiso 1 1 calc GR
H23B H 0.1013 -0.1711 0.5785 0.071 Uiso 1 1 calc GR
H23C H 0.0156 -0.1178 0.5744 0.071 Uiso 1 1 calc GR
C50 C 0.2427(2) 0.6865(2) 0.72545(16) 0.0468(8) Uani 1 1 d .
H50A H 0.2531 0.7241 0.6924 0.056 Uiso 1 1 calc R
H50B H 0.2710 0.7194 0.7644 0.056 Uiso 1 1 calc R
C54 C 0.2639(2) 0.8957(2) 0.83685(16) 0.0528(9) Uani 1 1 d .
H54A H 0.2879 0.9583 0.8540 0.063 Uiso 1 1 calc R
H54B H 0.3105 0.8532 0.8360 0.063 Uiso 1 1 calc R
C15 C 0.39739(18) 0.4326(2) 0.51136(16) 0.0469(8) Uani 1 1 d .
H15A H 0.3903 0.3709 0.5293 0.070 Uiso 1 1 calc GR
H15B H 0.4556 0.4539 0.5288 0.070 Uiso 1 1 calc GR
H15C H 0.3836 0.4253 0.4673 0.070 Uiso 1 1 calc GR
C46 C 0.46976(19) 0.3537(2) 0.69456(15) 0.0442(8) Uani 1 1 d .
H46A H 0.4147 0.3837 0.6767 0.066 Uiso 1 1 calc GR
H46B H 0.5133 0.3966 0.6898 0.066 Uiso 1 1 calc GR
H46C H 0.4796 0.3418 0.7379 0.066 Uiso 1 1 calc GR
C14 C 0.3564(2) 0.7580(2) 0.59059(16) 0.0532(9) Uani 1 1 d .
H14A H 0.4151 0.7498 0.6155 0.080 Uiso 1 1 calc GR
H14B H 0.3243 0.7825 0.6159 0.080 Uiso 1 1 calc GR
H14C H 0.3528 0.8035 0.5577 0.080 Uiso 1 1 calc GR
C55 C 0.2190(2) 0.8526(3) 0.87587(18) 0.0621(10) Uani 1 1 d .
H55A H 0.2541 0.8573 0.9191 0.075 Uiso 1 1 calc R
H55B H 0.1663 0.8880 0.8707 0.075 Uiso 1 1 calc R
C52 C 0.02333(19) 0.6469(3) 0.64127(17) 0.0570(10) Uani 1 1 d .
H52A H -0.0021 0.6143 0.6023 0.086 Uiso 1 1 calc GR
H52B H 0.0088 0.7151 0.6368 0.086 Uiso 1 1 calc GR
H52C H 0.0022 0.6184 0.6721 0.086 Uiso 1 1 calc GR
C38 C 0.0189(2) 0.4784(3) 0.77914(18) 0.0625(11) Uani 1 1 d .
H38A H -0.0331 0.4564 0.7489 0.094 Uiso 1 1 calc GR
H38B H 0.0292 0.5454 0.7710 0.094 Uiso 1 1 calc GR
H38C H 0.0139 0.4732 0.8199 0.094 Uiso 1 1 calc GR
C49 C 0.36285(19) 0.5958(3) 0.73558(18) 0.0609(10) Uani 1 1 d .
H49A H 0.3832 0.5299 0.7365 0.091 Uiso 1 1 calc GR
H49B H 0.3922 0.6275 0.7742 0.091 Uiso 1 1 calc GR
H49C H 0.3734 0.6309 0.7022 0.091 Uiso 1 1 calc GR
C47 C 0.5676(2) 0.1703(3) 0.54565(18) 0.0721(12) Uani 1 1 d .
H47A H 0.6273 0.1808 0.5669 0.108 Uiso 1 1 calc GR
H47B H 0.5464 0.2208 0.5152 0.108 Uiso 1 1 calc GR
H47C H 0.5597 0.1077 0.5255 0.108 Uiso 1 1 calc GR
C53 C 0.2514(2) 0.9468(2) 0.73893(17) 0.0619(11) Uani 1 1 d .
H53A H 0.2115 0.9542 0.6979 0.093 Uiso 1 1 calc GR
H53B H 0.2963 0.9030 0.7377 0.093 Uiso 1 1 calc GR
H53C H 0.2753 1.0094 0.7542 0.093 Uiso 1 1 calc GR
C56 C 0.1617(3) 0.7096(3) 0.8976(2) 0.0850(14) Uani 1 1 d .
H56A H 0.1503 0.6426 0.8851 0.128 Uiso 1 1 calc GR
H56B H 0.1090 0.7423 0.8941 0.128 Uiso 1 1 calc GR
H56C H 0.1987 0.7122 0.9399 0.128 Uiso 1 1 calc GR

loop_
_atom_site_aniso_label
_atom_site_aniso_U_11
_atom_site_aniso_U_22
_atom_site_aniso_U_33
_atom_site_aniso_U_23
_atom_site_aniso_U_13
_atom_site_aniso_U_12
K1 0.0518(4) 0.0308(3) 0.0340(4) -0.0052(3) 0.0087(3) 0.0102(3)
N2 0.0201(11) 0.0186(10) 0.0211(11) -0.0014(9) 0.0054(9) -0.0022(9)
N1 0.0283(12) 0.0196(10) 0.0175(10) 0.0004(9) 0.0077(9) 0.0001(9)
N3 0.0259(12) 0.0239(11) 0.0175(10) -0.0003(9) 0.0066(9) 0.0033(9)
O2 0.0310(12) 0.0543(14) 0.0545(14) -0.0091(11) 0.0070(11) 0.0086(10)
O1 0.0325(12) 0.0457(13) 0.0612(15) -0.0097(11) 0.0123(11) -0.0035(10)
O3 0.0414(14) 0.0546(14) 0.0699(17) -0.0029(13) 0.0088(13) -0.0086(11)
O4 0.094(2) 0.0552(15) 0.0626(16) -0.0244(13) 0.0445(15) -0.0137(13)
C1 0.0186(13) 0.0258(13) 0.0213(13) -0.0022(11) 0.0074(11) 0.0017(11)
C2 0.0218(14) 0.0267(13) 0.0201(12) 0.0000(11) 0.0076(11) 0.0033(11)
C26 0.0243(14) 0.0238(13) 0.0220(13) 0.0011(11) 0.0055(11) -0.0021(11)
C25 0.0226(14) 0.0200(12) 0.0188(12) -0.0008(10) 0.0044(10) -0.0022(10)
C6 0.0201(13) 0.0280(14) 0.0253(13) -0.0023(11) 0.0103(11) 0.0025(11)
C16 0.0243(14) 0.0248(13) 0.0216(13) -0.0065(11) 0.0036(11) -0.0032(11)
C30 0.0206(13) 0.0218(13) 0.0276(14) -0.0008(11) 0.0055(11) -0.0038(11)
C40 0.0183(13) 0.0267(13) 0.0263(14) 0.0010(11) 0.0056(11) 0.0024(11)
C7 0.0298(15) 0.0251(13) 0.0198(13) 0.0047(11) 0.0083(11) -0.0022(11)
C31 0.0300(15) 0.0298(14) 0.0183(12) 0.0051(11) 0.0103(11) 0.0007(11)
C21 0.0273(15) 0.0286(14) 0.0246(14) -0.0049(11) 0.0059(12) -0.0035(11)
C32 0.0307(16) 0.0336(15) 0.0243(14) 0.0069(12) 0.0095(12) 0.0009(12)
C27 0.0294(15) 0.0358(15) 0.0220(13) 0.0054(12) 0.0062(12) -0.0018(12)
C45 0.0245(14) 0.0315(15) 0.0301(15) -0.0001(12) 0.0055(12) 0.0045(12)
C3 0.0286(15) 0.0357(15) 0.0242(14) 0.0028(12) 0.0101(12) 0.0013(12)
C5 0.0277(15) 0.0344(15) 0.0249(14) -0.0091(12) 0.0085(12) -0.0011(12)
C17 0.0293(15) 0.0293(15) 0.0285(15) -0.0065(12) 0.0054(12) -0.0021(12)
C8 0.0339(16) 0.0278(14) 0.0275(14) 0.0034(12) 0.0115(12) 0.0033(12)
C12 0.0323(16) 0.0289(14) 0.0301(15) 0.0067(12) 0.0067(13) 0.0000(12)
C36 0.0379(17) 0.0346(15) 0.0201(13) 0.0031(12) 0.0126(12) 0.0011(13)
C29 0.0231(14) 0.0279(14) 0.0345(15) 0.0039(12) 0.0054(12) 0.0034(11)
C19 0.0355(17) 0.0299(15) 0.0303(15) -0.0031(12) 0.0043(13) -0.0090(13)
C4 0.0320(16) 0.0459(17) 0.0211(13) -0.0032(13) 0.0114(12) 0.0011(13)
C20 0.0304(15) 0.0379(16) 0.0293(15) -0.0031(13) 0.0123(12) -0.0080(13)
C41 0.0220(14) 0.0308(14) 0.0354(15) 0.0005(12) 0.0085(12) -0.0006(12)
C28 0.0290(16) 0.0373(16) 0.0275(15) 0.0103(13) 0.0035(12) 0.0022(13)
C18 0.0379(17) 0.0242(14) 0.0358(16) -0.0055(12) 0.0035(14) 0.0012(12)
C33 0.0286(16) 0.0479(18) 0.0333(16) 0.0118(14) 0.0131(13) 0.0027(14)
C44 0.0331(17) 0.0424(17) 0.0375(17) -0.0096(14) 0.0116(14) 0.0093(14)
C11 0.0341(17) 0.0370(17) 0.0364(17) 0.0074(14) 0.0035(14) -0.0067(13)
C24 0.0344(17) 0.0338(15) 0.0432(18) -0.0026(14) 0.0206(14) -0.0004(13)
C9 0.053(2) 0.0232(14) 0.0375(17) -0.0005(13) 0.0186(15) 0.0042(13)
C35 0.054(2) 0.0350(16) 0.0319(16) 0.0017(13) 0.0237(15) 0.0066(14)
C10 0.052(2) 0.0256(15) 0.0295(15) 0.0017(12) 0.0082(14) -0.0040(14)
C42 0.0299(16) 0.0441(18) 0.0439(18) 0.0083(15) 0.0158(14) -0.0034(13)
C37 0.0322(16) 0.0421(17) 0.0358(16) -0.0008(14) 0.0064(13) -0.0091(13)
C34 0.0443(19) 0.0467(18) 0.0366(17) 0.0140(15) 0.0245(15) 0.0104(15)
C22 0.0362(18) 0.0359(16) 0.0491(19) -0.0015(15) 0.0156(15) 0.0071(13)
C43 0.0318(17) 0.061(2) 0.0389(17) -0.0016(16) 0.0199(14) 0.0049(15)
C39 0.048(2) 0.0422(17) 0.0353(17) -0.0118(14) 0.0106(15) -0.0045(15)
C48 0.051(2) 0.0276(15) 0.0448(18) -0.0051(14) 0.0110(15) -0.0040(14)
C51 0.049(2) 0.0335(16) 0.0468(19) -0.0046(15) 0.0178(16) 0.0045(14)
C13 0.0388(18) 0.0413(17) 0.054(2) 0.0002(15) 0.0214(16) 0.0069(14)
C23 0.056(2) 0.0331(16) 0.0479(19) 0.0040(15) 0.0086(16) -0.0112(15)
C50 0.047(2) 0.0356(17) 0.055(2) -0.0067(16) 0.0124(16) -0.0075(15)
C54 0.044(2) 0.052(2) 0.061(2) -0.0241(18) 0.0156(18) -0.0077(16)
C15 0.0281(17) 0.0439(18) 0.068(2) -0.0009(17) 0.0146(16) 0.0026(14)
C46 0.0420(19) 0.0312(16) 0.062(2) -0.0063(15) 0.0197(16) -0.0090(14)
C14 0.074(2) 0.0282(16) 0.053(2) -0.0044(15) 0.0150(18) -0.0085(16)
C55 0.070(3) 0.058(2) 0.067(3) -0.027(2) 0.035(2) -0.0118(19)
C52 0.038(2) 0.067(2) 0.063(2) 0.0097(19) 0.0111(17) 0.0045(17)
C38 0.061(2) 0.065(2) 0.078(3) 0.016(2) 0.045(2) 0.0259(19)
C49 0.0307(19) 0.080(3) 0.070(3) 0.009(2) 0.0140(18) 0.0013(18)
C47 0.071(3) 0.099(3) 0.066(3) -0.003(2) 0.049(2) 0.004(2)
C53 0.064(2) 0.048(2) 0.069(3) -0.0017(19) 0.015(2) -0.0211(18)
C56 0.118(4) 0.079(3) 0.076(3) -0.019(2) 0.056(3) -0.026(3)

loop_
_atom_type_symbol
_atom_type_description
_atom_type_scat_dispersion_real
_atom_type_scat_dispersion_imag
_atom_type_scat_source
C C 0.0033 0.0016 'International Tables Vol C Tables 4.2.6.8 and 6.1.1.4'
H H 0.0000 0.0000 'International Tables Vol C Tables 4.2.6.8 and 6.1.1.4'
K K 0.2009 0.2494 'International Tables Vol C Tables 4.2.6.8 and 6.1.1.4'
N N 0.0061 0.0033 'International Tables Vol C Tables 4.2.6.8 and 6.1.1.4'
O O 0.0106 0.0060 'International Tables Vol C Tables 4.2.6.8 and 6.1.1.4'

loop_
_geom_angle_atom_site_label_1
_geom_angle_atom_site_label_2
_geom_angle_atom_site_label_3
_geom_angle
N1 K1 O2 139.69(7)
N1 K1 C31 95.28(6)
N1 K1 C32 93.89(6)
N1 K1 C36 116.01(7)
N1 K1 C33 112.02(7)
N1 K1 C35 136.75(7)
N1 K1 C51 153.59(7)
N1 K1 C13 68.00(6)
N1 K1 C49 105.92(8)
N3 K1 N1 45.65(6)
N3 K1 O2 170.68(6)
N3 K1 C31 52.05(7)
N3 K1 C32 60.85(7)
N3 K1 C36 70.48(7)
N3 K1 C33 83.90(7)
N3 K1 C35 92.43(7)
N3 K1 C51 148.57(7)
N3 K1 C13 113.65(7)
N3 K1 C49 91.81(8)
O2 K1 C31 124.77(7)
O2 K1 C32 120.39(7)
O2 K1 C36 104.04(7)
O2 K1 C33 97.93(7)
O2 K1 C35 83.40(7)
O2 K1 C51 22.52(6)
O2 K1 C13 72.29(7)
O2 K1 C49 79.35(7)
O1 K1 N1 126.08(7)
O1 K1 N3 109.46(7)
O1 K1 O2 61.30(6)
O1 K1 C31 94.63(7)
O1 K1 C32 114.02(7)
O1 K1 C36 72.38(7)
O1 K1 C33 109.87(7)
O1 K1 C35 70.52(7)
O1 K1 C51 42.11(7)
O1 K1 C13 108.19(7)
O1 K1 C49 20.78(7)
C31 K1 C32 23.98(6)
C31 K1 C36 24.26(6)
C31 K1 C33 41.06(7)
C31 K1 C35 41.47(7)
C31 K1 C51 108.20(7)
C31 K1 C13 156.77(7)
C31 K1 C49 92.37(8)
C32 K1 C33 23.10(6)
C32 K1 C35 47.53(7)
C32 K1 C51 112.48(8)
C32 K1 C13 136.63(7)
C32 K1 C49 115.59(8)
C36 K1 C32 41.91(6)
C36 K1 C33 47.31(7)
C36 K1 C35 23.31(7)
C36 K1 C51 85.00(7)
C36 K1 C13 174.86(7)
C36 K1 C49 75.05(8)
C33 K1 C49 120.17(8)
C35 K1 C33 39.64(7)
C35 K1 C51 67.66(7)
C35 K1 C13 151.71(7)
C35 K1 C49 81.32(8)
C51 K1 C33 93.89(8)
C51 K1 C49 62.25(8)
C13 K1 C33 128.89(7)
C13 K1 C51 92.12(7)
C13 K1 C49 107.37(8)
N1 N2 N3 109.18(18)
N2 N1 K1 99.78(14)
N2 N1 C1 115.91(19)
C1 N1 K1 140.89(15)
N2 N3 K1 104.14(13)
N2 N3 C25 116.01(19)
C25 N3 K1 139.60(16)
C51 O2 K1 108.16(16)
C52 O2 K1 121.06(18)
C52 O2 C51 112.5(2)
C50 O1 K1 120.66(17)
C50 O1 C49 112.3(2)
C49 O1 K1 118.14(19)
C54 O3 C53 111.7(3)
C56 O4 C55 112.1(3)
N1 C1 C2 114.2(2)
N1 C1 C6 126.8(2)
C6 C1 C2 118.8(2)
C1 C2 C7 120.2(2)
C3 C2 C1 120.2(2)
C3 C2 C7 119.6(2)
C25 C26 C31 119.3(2)
C27 C26 C25 120.6(2)
C27 C26 C31 120.1(2)
N3 C25 C26 113.5(2)
N3 C25 C30 126.7(2)
C30 C25 C26 119.4(2)
C1 C6 C16 125.1(2)
C5 C6 C1 118.5(2)
C5 C6 C16 116.1(2)
C21 C16 C6 120.1(2)
C21 C16 C17 119.6(2)
C17 C16 C6 119.7(2)
C25 C30 C40 124.4(2)
C29 C30 C25 117.7(2)
C29 C30 C40 117.7(2)
C45 C40 C30 119.9(2)
C41 C40 C30 120.5(2)
C41 C40 C45 119.3(3)
C8 C7 C2 120.9(2)
C8 C7 C12 120.1(2)
C12 C7 C2 119.0(2)
C26 C31 K1 110.51(16)
C32 C31 K1 81.91(15)
C32 C31 C26 120.2(2)
C32 C31 C36 119.5(2)
C36 C31 K1 79.30(15)
C36 C31 C26 120.3(2)
C16 C21 C20 119.2(2)
C16 C21 C24 121.5(2)
C20 C21 C24 119.2(3)
C31 C32 K1 74.11(15)
C31 C32 C37 120.4(2)
C33 C32 K1 82.75(16)
C33 C32 C31 118.8(3)
C33 C32 C37 120.8(2)
C37 C32 K1 115.51(17)
C26 C27 H27 120.0
C28 C27 C26 119.9(3)
C28 C27 H27 120.0
C40 C45 C48 121.3(3)
C44 C45 C40 119.6(3)
C44 C45 C48 119.1(3)
C2 C3 H3 119.5
C2 C3 C4 121.1(3)
C4 C3 H3 119.5
C6 C5 H5 118.9
C4 C5 C6 122.3(2)
C4 C5 H5 118.9
C16 C17 C22 121.4(2)
C18 C17 C16 118.8(3)
C18 C17 C22 119.8(3)
C7 C8 K1 99.17(16)
C7 C8 C13 120.7(2)
C9 C8 K1 94.83(17)
C9 C8 C7 119.3(3)
C9 C8 C13 120.0(3)
C13 C8 K1 76.56(16)
C7 C12 C15 120.7(2)
C11 C12 C7 118.4(3)
C11 C12 C15 120.9(3)
C31 C36 K1 76.44(14)
C31 C36 C39 121.3(2)
C35 C36 K1 83.01(16)
C35 C36 C31 119.6(3)
C35 C36 C39 119.1(3)
C39 C36 K1 111.24(18)
C30 C29 H29 118.7
C28 C29 C30 122.6(3)
C28 C29 H29 118.7
C20 C19 C23 120.8(3)
C18 C19 C20 117.5(3)
C18 C19 C23 121.8(3)
C3 C4 H4 120.5
C5 C4 C3 119.0(3)
C5 C4 H4 120.5
C21 C20 H20 118.9
C19 C20 C21 122.2(3)
C19 C20 H20 118.9
C40 C41 C46 121.8(3)
C42 C41 C40 119.0(3)
C42 C41 C46 119.2(3)
C27 C28 H28 120.2
C29 C28 C27 119.6(2)
C29 C28 H28 120.2
C17 C18 H18 118.6
C19 C18 C17 122.7(3)
C19 C18 H18 118.6
K1 C33 H33 116.3
C32 C33 K1 74.15(16)
C32 C33 H33 118.8
C34 C33 K1 81.14(17)
C34 C33 C32 122.4(3)
C34 C33 H33 118.8
C45 C44 H44 119.3
C43 C44 C45 121.5(3)
C43 C44 H44 119.3
C12 C11 H11 118.8
C10 C11 C12 122.5(3)
C10 C11 H11 118.8
C21 C24 H24A 109.5
C21 C24 H24B 109.5
C21 C24 H24C 109.5
H24A C24 H24B 109.5
H24A C24 H24C 109.5
H24B C24 H24C 109.5
C8 C9 H9 119.1
C10 C9 C8 121.7(3)
C10 C9 H9 119.1
K1 C35 H35 114.3
C36 C35 K1 73.68(16)
C36 C35 H35 119.0
C36 C35 C34 121.9(3)
C34 C35 K1 83.15(18)
C34 C35 H35 119.0
C11 C10 C9 118.0(3)
C11 C10 C14 120.7(3)
C9 C10 C14 121.3(3)
C41 C42 H42 118.8
C43 C42 C41 122.3(3)
C43 C42 H42 118.8
C32 C37 H37A 109.5
C32 C37 H37B 109.5
C32 C37 H37C 109.5
H37A C37 H37B 109.5
H37A C37 H37C 109.5
H37B C37 H37C 109.5
C33 C34 C35 117.7(3)
C33 C34 C38 121.6(3)
C35 C34 C38 120.7(3)
C17 C22 H22A 109.5
C17 C22 H22B 109.5
C17 C22 H22C 109.5
H22A C22 H22B 109.5
H22A C22 H22C 109.5
H22B C22 H22C 109.5
C44 C43 C47 120.8(3)
C42 C43 C44 118.3(3)
C42 C43 C47 120.9(3)
C36 C39 H39A 109.5
C36 C39 H39B 109.5
C36 C39 H39C 109.5
H39A C39 H39B 109.5
H39A C39 H39C 109.5
H39B C39 H39C 109.5
C45 C48 H48A 109.5
C45 C48 H48B 109.5
C45 C48 H48C 109.5
H48A C48 H48B 109.5
H48A C48 H48C 109.5
H48B C48 H48C 109.5
K1 C51 H51A 85.3
K1 C51 H51B 158.8
O2 C51 K1 49.33(12)
O2 C51 H51A 109.7
O2 C51 H51B 109.7
O2 C51 C50 109.8(3)
H51A C51 H51B 108.2
C50 C51 K1 79.54(16)
C50 C51 H51A 109.7
C50 C51 H51B 109.7
K1 C13 H13A 57.1
K1 C13 H13B 166.5
K1 C13 H13C 76.4
C8 C13 K1 78.82(16)
C8 C13 H13A 109.5
C8 C13 H13B 109.5
C8 C13 H13C 109.5
H13A C13 H13B 109.5
H13A C13 H13C 109.5
H13B C13 H13C 109.5
C19 C23 H23A 109.5
C19 C23 H23B 109.5
C19 C23 H23C 109.5
H23A C23 H23B 109.5
H23A C23 H23C 109.5
H23B C23 H23C 109.5
O1 C50 C51 110.3(2)
O1 C50 H50A 109.6
O1 C50 H50B 109.6
C51 C50 H50A 109.6
C51 C50 H50B 109.6
H50A C50 H50B 108.1
O3 C54 H54A 109.6
O3 C54 H54B 109.6
O3 C54 C55 110.5(3)
H54A C54 H54B 108.1
C55 C54 H54A 109.6
C55 C54 H54B 109.6
C12 C15 H15A 109.5
C12 C15 H15B 109.5
C12 C15 H15C 109.5
H15A C15 H15B 109.5
H15A C15 H15C 109.5
H15B C15 H15C 109.5
C41 C46 H46A 109.5
C41 C46 H46B 109.5
C41 C46 H46C 109.5
H46A C46 H46B 109.5
H46A C46 H46C 109.5
H46B C46 H46C 109.5
C10 C14 H14A 109.5
C10 C14 H14B 109.5
C10 C14 H14C 109.5
H14A C14 H14B 109.5
H14A C14 H14C 109.5
H14B C14 H14C 109.5
O4 C55 C54 109.9(3)
O4 C55 H55A 109.7
O4 C55 H55B 109.7
C54 C55 H55A 109.7
C54 C55 H55B 109.7
H55A C55 H55B 108.2
O2 C52 H52A 109.5
O2 C52 H52B 109.5
O2 C52 H52C 109.5
H52A C52 H52B 109.5
H52A C52 H52C 109.5
H52B C52 H52C 109.5
C34 C38 H38A 109.5
C34 C38 H38B 109.5
C34 C38 H38C 109.5
H38A C38 H38B 109.5
H38A C38 H38C 109.5
H38B C38 H38C 109.5
K1 C49 H49A 74.4
K1 C49 H49B 143.4
K1 C49 H49C 102.7
O1 C49 K1 41.09(14)
O1 C49 H49A 109.5
O1 C49 H49B 109.5
O1 C49 H49C 109.5
H49A C49 H49B 109.5
H49A C49 H49C 109.5
H49B C49 H49C 109.5
C43 C47 H47A 109.5
C43 C47 H47B 109.5
C43 C47 H47C 109.5
H47A C47 H47B 109.5
H47A C47 H47C 109.5
H47B C47 H47C 109.5
O3 C53 H53A 109.5
O3 C53 H53B 109.5
O3 C53 H53C 109.5
H53A C53 H53B 109.5
H53A C53 H53C 109.5
H53B C53 H53C 109.5
O4 C56 H56A 109.5
O4 C56 H56B 109.5
O4 C56 H56C 109.5
H56A C56 H56B 109.5
H56A C56 H56C 109.5
H56B C56 H56C 109.5

loop_
_geom_bond_atom_site_label_1
_geom_bond_atom_site_label_2
_geom_bond_distance
K1 N1 2.794(2)
K1 N3 2.703(2)
K1 O2 2.798(2)
K1 O1 2.629(2)
K1 C31 3.315(3)
K1 C32 3.412(3)
K1 C36 3.351(3)
K1 C33 3.519(3)
K1 C35 3.466(3)
K1 C51 3.505(3)
K1 C13 3.504(3)
K1 C49 3.528(4)
N2 N1 1.307(3)
N2 N3 1.311(3)
N1 C1 1.394(3)
N3 C25 1.396(3)
O2 C51 1.412(4)
O2 C52 1.412(4)
O1 C50 1.391(3)
O1 C49 1.419(3)
O3 C54 1.395(4)
O3 C53 1.418(4)
O4 C55 1.416(4)
O4 C56 1.405(4)
C1 C2 1.413(3)
C1 C6 1.411(3)
C2 C7 1.501(3)
C2 C3 1.378(3)
C26 C25 1.407(3)
C26 C31 1.495(4)
C26 C27 1.388(3)
C25 C30 1.403(3)
C6 C16 1.493(4)
C6 C5 1.391(3)
C16 C21 1.389(4)
C16 C17 1.405(4)
C30 C40 1.483(4)
C30 C29 1.398(4)
C40 C45 1.409(4)
C40 C41 1.395(4)
C7 C8 1.396(4)
C7 C12 1.396(4)
C31 C32 1.401(4)
C31 C36 1.401(4)
C21 C20 1.397(4)
C21 C24 1.506(4)
C32 C33 1.392(4)
C32 C37 1.500(4)
C27 H27 0.9500
C27 C28 1.376(4)
C45 C44 1.385(4)
C45 C48 1.504(4)
C3 H3 0.9500
C3 C4 1.380(4)
C5 H5 0.9500
C5 C4 1.377(4)
C17 C18 1.393(4)
C17 C22 1.503(4)
C8 C9 1.387(4)
C8 C13 1.500(4)
C12 C11 1.393(4)
C12 C15 1.496(4)
C36 C35 1.381(4)
C36 C39 1.507(4)
C29 H29 0.9500
C29 C28 1.369(4)
C19 C20 1.384(4)
C19 C18 1.373(4)
C19 C23 1.502(4)
C4 H4 0.9500
C20 H20 0.9500
C41 C42 1.392(4)
C41 C46 1.498(4)
C28 H28 0.9500
C18 H18 0.9500
C33 H33 0.9500
C33 C34 1.379(4)
C44 H44 0.9500
C44 C43 1.384(4)
C11 H11 0.9500
C11 C10 1.377(4)
C24 H24A 0.9800
C24 H24B 0.9800
C24 H24C 0.9800
C9 H9 0.9500
C9 C10 1.382(4)
C35 H35 0.9500
C35 C34 1.388(4)
C10 C14 1.520(4)
C42 H42 0.9500
C42 C43 1.375(4)
C37 H37A 0.9800
C37 H37B 0.9800
C37 H37C 0.9800
C34 C38 1.505(4)
C22 H22A 0.9800
C22 H22B 0.9800
C22 H22C 0.9800
C43 C47 1.500(4)
C39 H39A 0.9800
C39 H39B 0.9800
C39 H39C 0.9800
C48 H48A 0.9800
C48 H48B 0.9800
C48 H48C 0.9800
C51 H51A 0.9900
C51 H51B 0.9900
C51 C50 1.472(4)
C13 H13A 0.9800
C13 H13B 0.9800
C13 H13C 0.9800
C23 H23A 0.9800
C23 H23B 0.9800
C23 H23C 0.9800
C50 H50A 0.9900
C50 H50B 0.9900
C54 H54A 0.9900
C54 H54B 0.9900
C54 C55 1.482(5)
C15 H15A 0.9800
C15 H15B 0.9800
C15 H15C 0.9800
C46 H46A 0.9800
C46 H46B 0.9800
C46 H46C 0.9800
C14 H14A 0.9800
C14 H14B 0.9800
C14 H14C 0.9800
C55 H55A 0.9900
C55 H55B 0.9900
C52 H52A 0.9800
C52 H52B 0.9800
C52 H52C 0.9800
C38 H38A 0.9800
C38 H38B 0.9800
C38 H38C 0.9800
C49 H49A 0.9800
C49 H49B 0.9800
C49 H49C 0.9800
C47 H47A 0.9800
C47 H47B 0.9800
C47 H47C 0.9800
C53 H53A 0.9800
C53 H53B 0.9800
C53 H53C 0.9800
C56 H56A 0.9800
C56 H56B 0.9800
C56 H56C 0.9800
